data_2202728
loop_
_publ_author_name
'Kraatz, Heinz-Bernhard'
'Sutherland, Todd C.'
'Appoh, Francis E.'

_publ_section_title
;
 <i>N</i>-Ferrocenoyl-labelled glutamate diethyl ester
;
_journal_issue 12
_journal_name_full 'Acta Crystallographica Section E'
_journal_page_first m1174
_journal_page_last m1175
_journal_paper_doi 10.1107/S1600536803026187
_journal_volume 59
_journal_year 2003
_chemical_formula_iupac '[Fe (C5 H5) (C15 H20 N O5)]'
_chemical_formula_moiety 'C20 H25 Fe N O5'
_chemical_formula_sum 'C20 H25 Fe N O5'
_chemical_formula_weight 415.26
_chemical_name_common N-Ferrocenoyl-Glutamate-(OEt)2
_space_group_IT_number 144
_symmetry_cell_setting trigonal
_symmetry_space_group_name_Hall 'P 31'
_symmetry_space_group_name_H-M 'P 31'
_atom_sites_solution_hydrogens geom
_atom_sites_solution_primary direct
_atom_sites_solution_secondary difmap
_cell_angle_alpha 90.00
_cell_angle_beta 90.00
_cell_angle_gamma 120.00
_cell_formula_units_Z 6
_cell_length_a 11.4140(3)
_cell_length_b 11.4140(3)
_cell_length_c 26.7688(17)
_cell_measurement_reflns_used 4477
_cell_measurement_temperature 193(2)
_cell_measurement_theta_max 25.699
_cell_measurement_theta_min 2.197
_cell_volume 3020.2(2)
_computing_cell_refinement 'SAINT (Bruker, 1997)'
_computing_data_collection 'SMART (Bruker, 1997)'
_computing_data_reduction SAINT
_computing_molecular_graphics 'SHELXTL (Bruker, 1997)'
_computing_publication_material SHELXTL
_computing_structure_refinement 'SHELXL97 (Sheldrick, 1997)'
_computing_structure_solution 'SHELXS97 (Sheldrick, 1997)'
_diffrn_ambient_temperature 193(2)
_diffrn_detector_area_resol_mean 8.192
_diffrn_measured_fraction_theta_full 0.998
_diffrn_measured_fraction_theta_max 0.998
_diffrn_measurement_device_type 'Bruker PLATFORM diffractometer/SMART 1000 CCD area-detector'
_diffrn_measurement_method \w
_diffrn_radiation_monochromator graphite
_diffrn_radiation_type MoK\a
_diffrn_radiation_wavelength 0.71073
_diffrn_reflns_av_R_equivalents 0.0248
_diffrn_reflns_av_sigmaI/netI 0.0434
_diffrn_reflns_limit_h_max 14
_diffrn_reflns_limit_h_min -14
_diffrn_reflns_limit_k_max 14
_diffrn_reflns_limit_k_min -12
_diffrn_reflns_limit_l_max 32
_diffrn_reflns_limit_l_min -33
_diffrn_reflns_number 16410
_diffrn_reflns_theta_full 26.37
_diffrn_reflns_theta_max 26.37
_diffrn_reflns_theta_min 2.06
_diffrn_standards_decay_% 0
_diffrn_standards_interval_time 0
_diffrn_standards_number 0
_exptl_absorpt_coefficient_mu 0.778
_exptl_absorpt_correction_T_max 0.8474
_exptl_absorpt_correction_T_min 0.5099
_exptl_absorpt_correction_type multi-scan
_exptl_absorpt_process_details '(SADABS; Sheldrick, 1996)'
_exptl_crystal_colour orange
_exptl_crystal_density_diffrn 1.370
_exptl_crystal_density_method 'not measured'
_exptl_crystal_description prism
_exptl_crystal_F_000 1308
_exptl_crystal_size_max 1.00
_exptl_crystal_size_mid 0.23
_exptl_crystal_size_min 0.22
_refine_diff_density_max 0.460
_refine_diff_density_min -0.368
_refine_ls_abs_structure_details 'Flack (1983), 4131 Friedel pairs'
_refine_ls_abs_structure_Flack 0.010(12)
_refine_ls_extinction_method none
_refine_ls_goodness_of_fit_ref 1.036
_refine_ls_hydrogen_treatment constr
_refine_ls_matrix_type full
_refine_ls_number_parameters 487
_refine_ls_number_reflns 8093
_refine_ls_number_restraints 1
_refine_ls_restrained_S_all 1.036
_refine_ls_R_factor_all 0.0427
_refine_ls_R_factor_gt 0.0376
_refine_ls_shift/su_max 0.002
_refine_ls_shift/su_mean 0.000
_refine_ls_structure_factor_coef Fsqd
_refine_ls_weighting_details 'calc w = 1/[\s^2^(Fo^2^)+(0.0498P)^2^+0.5792P] where P = (Fo^2^+2Fc^2^)/3'
_refine_ls_weighting_scheme calc
_refine_ls_wR_factor_gt 0.0911
_refine_ls_wR_factor_ref 0.0952
_reflns_number_gt 7430
_reflns_number_total 8093
_reflns_threshold_expression I>2\s(I)
_cod_data_source_file lh6135.cif
_cod_data_source_block I
_cod_database_code 2202728
_cod_database_fobs_code 2202728

loop_
_symmetry_equiv_pos_as_xyz
'x, y, z'
'-y, x-y, z+1/3'
'-x+y, -x, z-1/3'

loop_
_atom_site_label
_atom_site_fract_x
_atom_site_fract_y
_atom_site_fract_z
_atom_site_U_iso_or_equiv
_atom_site_adp_type
_atom_site_calc_flag
_atom_site_refinement_flags
_atom_site_occupancy
_atom_site_disorder_assembly
_atom_site_disorder_group
_atom_site_type_symbol
Fe1 0.12524(4) 0.28445(4) -0.059761(15) 0.03641(12) Uani d . 1 . . Fe
O1 0.1920(2) 0.5992(2) 0.01099(7) 0.0393(5) Uani d . 1 . . O
O2 0.3444(3) 0.8930(3) -0.07892(11) 0.0670(8) Uani d . 1 . . O
O3 0.5209(2) 1.0158(2) -0.02838(10) 0.0487(6) Uani d . 1 . . O
O4 0.8334(3) 0.8275(3) -0.02178(12) 0.0707(8) Uani d . 1 . . O
O5 0.7618(3) 0.6198(3) -0.04844(15) 0.0803(10) Uani d . 1 . . O
N1 0.3352(2) 0.6584(2) -0.05465(9) 0.0341(5) Uani d . 1 . . N
H1N 0.3481 0.6353 -0.0846 0.041 Uiso calc R 1 . . H
C1 0.2180(3) 0.5780(3) -0.03170(10) 0.0279(5) Uani d . 1 . . C
C2 0.4418(3) 0.7813(3) -0.03278(10) 0.0326(6) Uani d . 1 . . C
H2 0.4330 0.7741 0.0044 0.039 Uiso calc R 1 . . H
C3 0.4274(3) 0.9022(3) -0.05020(13) 0.0384(7) Uani d . 1 . . C
C4 0.5177(4) 1.1382(4) -0.0438(2) 0.0652(11) Uani d . 1 . . C
H4A 0.5473 1.1604 -0.0790 0.078 Uiso calc R 1 . . H
H4B 0.4244 1.1225 -0.0411 0.078 Uiso calc R 1 . . H
C5 0.6067(5) 1.2479(4) -0.0118(2) 0.0866(16) Uani d . 1 . . C
H5A 0.6042 1.3297 -0.0212 0.104 Uiso calc R 1 . . H
H5B 0.6992 1.2644 -0.0154 0.104 Uiso calc R 1 . . H
H5C 0.5774 1.2246 0.0230 0.104 Uiso calc R 1 . . H
C6 0.5816(3) 0.8045(3) -0.04749(12) 0.0380(7) Uani d . 1 . . C
H6A 0.5961 0.8256 -0.0836 0.046 Uiso calc R 1 . . H
H6B 0.6517 0.8837 -0.0290 0.046 Uiso calc R 1 . . H
C7 0.5984(3) 0.6832(3) -0.03674(13) 0.0430(7) Uani d . 1 . . C
H7A 0.5542 0.6426 -0.0045 0.052 Uiso calc R 1 . . H
H7B 0.5519 0.6145 -0.0631 0.052 Uiso calc R 1 . . H
C8 0.7431(3) 0.7185(4) -0.03443(12) 0.0449(7) Uani d . 1 . . C
C9 0.9044(5) 0.6451(5) -0.0448(3) 0.0974(19) Uani d . 1 . . C
H9A 0.9479 0.6983 -0.0143 0.117 Uiso calc R 1 . . H
H9B 0.9025 0.5577 -0.0421 0.117 Uiso calc R 1 . . H
C10 0.9837(5) 0.7193(6) -0.0889(2) 0.0908(17) Uani d . 1 . . C
H10A 1.0759 0.7346 -0.0858 0.109 Uiso calc R 1 . . H
H10B 0.9868 0.8065 -0.0912 0.109 Uiso calc R 1 . . H
H10C 0.9413 0.6661 -0.1190 0.109 Uiso calc R 1 . . H
C11 0.1180(3) 0.4575(3) -0.05989(10) 0.0296(6) Uani d . 1 . . C
C12 0.1272(3) 0.4193(3) -0.10954(10) 0.0328(6) Uani d . 1 . . C
H12 0.2011 0.4739 -0.1339 0.039 Uiso calc R 1 . . H
C13 0.0130(3) 0.2905(3) -0.11858(12) 0.0390(7) Uani d . 1 . . C
H13 -0.0066 0.2374 -0.1503 0.047 Uiso calc R 1 . . H
C14 -0.0667(3) 0.2478(3) -0.07464(13) 0.0423(7) Uani d . 1 . . C
H14 -0.1524 0.1597 -0.0699 0.051 Uiso calc R 1 . . H
C15 -0.0021(3) 0.3519(3) -0.03806(12) 0.0369(6) Uani d . 1 . . C
H15 -0.0349 0.3504 -0.0033 0.044 Uiso calc R 1 . . H
C16 0.2834(4) 0.3158(4) -0.01574(16) 0.0583(10) Uani d . 1 . . C
H16 0.3408 0.3993 0.0042 0.070 Uiso calc R 1 . . H
C17 0.3080(4) 0.2948(4) -0.06535(18) 0.0625(11) Uani d . 1 . . C
H17 0.3858 0.3599 -0.0865 0.075 Uiso calc R 1 . . H
C18 0.2022(5) 0.1640(4) -0.08035(18) 0.0653(12) Uani d . 1 . . C
H18 0.1927 0.1216 -0.1139 0.078 Uiso calc R 1 . . H
C19 0.1141(5) 0.1065(4) -0.04005(17) 0.0657(13) Uani d . 1 . . C
H19 0.0301 0.0157 -0.0398 0.079 Uiso calc R 1 . . H
C20 0.1634(4) 0.2018(4) 0.00118(16) 0.0607(11) Uani d . 1 . . C
H20 0.1217 0.1886 0.0351 0.073 Uiso calc R 1 . . H
Fe2 0.14628(4) 0.90014(4) 0.116305(14) 0.03207(10) Uani d . 1 . . Fe
O6 0.3622(2) 0.7834(2) 0.18188(7) 0.0399(5) Uani d . 1 . . O
O7 0.4902(3) 0.6275(3) 0.08030(11) 0.0716(8) Uani d . 1 . . O
O8 0.4480(2) 0.4626(2) 0.13470(9) 0.0465(5) Uani d . 1 . . O
O9 -0.1745(4) 0.3099(5) 0.09276(19) 0.1251(17) Uani d . 1 . . O
O10 -0.0892(3) 0.1776(3) 0.09732(15) 0.0906(11) Uani d . 1 . . O
N2 0.2802(3) 0.6550(2) 0.11266(9) 0.0344(5) Uani d . 1 . . N
H2N 0.2459 0.6494 0.0827 0.041 Uiso calc R 1 . . H
C21 0.3198(3) 0.7681(3) 0.13887(10) 0.0283(5) Uani d . 1 . . C
C22 0.2904(3) 0.5405(3) 0.13086(10) 0.0316(6) Uani d . 1 . . C
H22 0.2919 0.5420 0.1682 0.038 Uiso calc R 1 . . H
C23 0.4196(4) 0.5505(3) 0.11192(12) 0.0393(7) Uani d . 1 . . C
C24 0.5717(4) 0.4656(4) 0.11968(18) 0.0635(11) Uani d . 1 . . C
H24A 0.6458 0.5605 0.1162 0.076 Uiso calc R 1 . . H
H24B 0.5584 0.4202 0.0870 0.076 Uiso calc R 1 . . H
C25 0.6075(4) 0.3954(4) 0.1580(2) 0.0763(13) Uani d . 1 . . C
H25A 0.6895 0.3948 0.1477 0.092 Uiso calc R 1 . . H
H25B 0.5330 0.3022 0.1616 0.092 Uiso calc R 1 . . H
H25C 0.6236 0.4428 0.1900 0.092 Uiso calc R 1 . . H
C26 0.1676(3) 0.4076(3) 0.11301(12) 0.0379(7) Uani d . 1 . . C
H26A 0.1646 0.4069 0.0760 0.046 Uiso calc R 1 . . H
H26B 0.1781 0.3305 0.1239 0.046 Uiso calc R 1 . . H
C27 0.0353(3) 0.3897(4) 0.13332(14) 0.0542(9) Uani d . 1 . . C
H27A 0.0276 0.3624 0.1688 0.065 Uiso calc R 1 . . H
H27B 0.0400 0.4787 0.1323 0.065 Uiso calc R 1 . . H
C28 -0.0880(4) 0.2914(5) 0.10747(18) 0.0647(11) Uani d . 1 . . C
C29 -0.2124(5) 0.0706(5) 0.0713(2) 0.0917(16) Uani d . 1 . . C
H29A -0.1884 0.0115 0.0520 0.110 Uiso calc R 1 . . H
H29B -0.2458 0.1137 0.0475 0.110 Uiso calc R 1 . . H
C30 -0.3222(5) -0.0134(6) 0.1078(3) 0.119(2) Uani d . 1 . . C
H30A -0.4005 -0.0841 0.0899 0.142 Uiso calc R 1 . . H
H30B -0.3488 0.0442 0.1259 0.142 Uiso calc R 1 . . H
H30C -0.2890 -0.0555 0.1316 0.142 Uiso calc R 1 . . H
C31 0.3113(3) 0.8790(3) 0.11318(11) 0.0308(6) Uani d . 1 . . C
C32 0.2619(3) 0.8783(3) 0.06410(11) 0.0378(6) Uani d . 1 . . C
H32 0.2306 0.8034 0.0391 0.045 Uiso calc R 1 . . H
C33 0.2664(3) 1.0023(4) 0.05725(13) 0.0464(8) Uani d . 1 . . C
H33 0.2362 1.0297 0.0266 0.056 Uiso calc R 1 . . H
C34 0.3176(3) 1.0814(3) 0.10123(14) 0.0468(8) Uani d . 1 . . C
H34 0.3302 1.1736 0.1070 0.056 Uiso calc R 1 . . H
C35 0.3450(3) 1.0043(3) 0.13580(12) 0.0379(6) Uani d . 1 . . C
H35 0.3811 1.0329 0.1704 0.045 Uiso calc R 1 . . H
C36 0.0070(3) 0.7500(3) 0.16092(12) 0.0433(7) Uani d . 1 . . C
H36 0.0204 0.6815 0.1794 0.052 Uiso calc R 1 . . H
C37 -0.0447(3) 0.7358(4) 0.11175(14) 0.0513(9) Uani d . 1 . . C
H37 -0.0740 0.6556 0.0894 0.062 Uiso calc R 1 . . H
C38 -0.0452(4) 0.8565(4) 0.09965(14) 0.0544(10) Uani d . 1 . . C
H38 -0.0755 0.8761 0.0672 0.065 Uiso calc R 1 . . H
C39 0.0031(4) 0.9435(4) 0.14116(14) 0.0494(8) Uani d . 1 . . C
H39 0.0133 1.0357 0.1433 0.059 Uiso calc R 1 . . H
C40 0.0362(3) 0.8782(3) 0.17928(12) 0.0428(7) Uani d . 1 . . C
H40 0.0736 0.9161 0.2130 0.051 Uiso calc R 1 . . H

loop_
_atom_site_aniso_label
_atom_site_aniso_U_11
_atom_site_aniso_U_22
_atom_site_aniso_U_33
_atom_site_aniso_U_12
_atom_site_aniso_U_13
_atom_site_aniso_U_23
Fe1 0.0377(2) 0.0263(2) 0.0467(3) 0.01702(19) -0.01176(19) -0.00115(18)
O1 0.0379(11) 0.0414(11) 0.0299(10) 0.0133(9) 0.0018(8) -0.0040(8)
O2 0.0684(18) 0.0561(16) 0.0768(18) 0.0313(14) -0.0309(15) -0.0016(14)
O3 0.0378(12) 0.0300(11) 0.0770(16) 0.0160(10) -0.0102(11) -0.0044(11)
O4 0.0439(14) 0.0677(18) 0.096(2) 0.0250(14) -0.0204(14) -0.0279(16)
O5 0.0551(18) 0.0512(17) 0.142(3) 0.0326(15) 0.0075(18) 0.0070(19)
N1 0.0330(12) 0.0332(13) 0.0282(12) 0.0107(10) -0.0001(10) -0.0038(9)
C1 0.0297(13) 0.0295(13) 0.0278(13) 0.0173(11) -0.0005(10) 0.0023(10)
C2 0.0318(15) 0.0297(14) 0.0305(14) 0.0110(12) 0.0001(11) 0.0014(11)
C3 0.0328(16) 0.0344(16) 0.0462(17) 0.0154(13) -0.0027(13) -0.0044(13)
C4 0.053(2) 0.0364(19) 0.109(3) 0.0252(17) -0.002(2) 0.008(2)
C5 0.067(3) 0.044(2) 0.151(5) 0.029(2) -0.013(3) -0.008(3)
C6 0.0296(15) 0.0354(15) 0.0406(16) 0.0101(13) 0.0018(12) 0.0052(13)
C7 0.0334(15) 0.0374(16) 0.0550(19) 0.0152(13) 0.0073(14) 0.0033(14)
C8 0.0411(18) 0.0501(19) 0.0438(18) 0.0231(16) 0.0043(14) 0.0094(15)
C9 0.062(3) 0.069(3) 0.183(6) 0.048(3) 0.001(3) 0.014(4)
C10 0.057(3) 0.100(4) 0.117(4) 0.040(3) 0.011(3) -0.025(3)
C11 0.0298(13) 0.0289(13) 0.0348(15) 0.0182(11) -0.0028(11) 0.0017(11)
C12 0.0386(15) 0.0279(13) 0.0329(14) 0.0174(12) -0.0038(12) 0.0013(11)
C13 0.0432(17) 0.0331(15) 0.0409(16) 0.0192(14) -0.0149(13) -0.0049(12)
C14 0.0332(16) 0.0330(16) 0.055(2) 0.0124(13) -0.0140(14) 0.0021(14)
C15 0.0318(15) 0.0358(15) 0.0408(16) 0.0151(13) -0.0013(12) 0.0046(12)
C16 0.056(2) 0.0430(19) 0.084(3) 0.0307(17) -0.038(2) -0.0131(19)
C17 0.051(2) 0.057(2) 0.093(3) 0.0371(19) -0.016(2) -0.012(2)
C18 0.076(3) 0.060(2) 0.084(3) 0.052(2) -0.026(2) -0.018(2)
C19 0.077(3) 0.0274(17) 0.093(3) 0.0269(18) -0.041(3) -0.0061(19)
C20 0.079(3) 0.0412(19) 0.070(2) 0.0357(19) -0.028(2) 0.0017(17)
Fe2 0.0309(2) 0.0363(2) 0.0331(2) 0.01991(19) 0.00006(17) 0.00118(17)
O6 0.0538(13) 0.0378(11) 0.0327(11) 0.0263(10) -0.0096(9) -0.0024(8)
O7 0.0625(18) 0.087(2) 0.0684(19) 0.0398(16) 0.0284(14) 0.0346(16)
O8 0.0391(12) 0.0390(12) 0.0636(14) 0.0211(10) 0.0028(11) 0.0024(11)
O9 0.086(3) 0.152(4) 0.165(4) 0.079(3) -0.054(3) -0.070(3)
O10 0.067(2) 0.0524(18) 0.131(3) 0.0144(15) -0.042(2) 0.0034(18)
N2 0.0429(14) 0.0312(13) 0.0299(12) 0.0191(11) -0.0053(10) 0.0026(9)
C21 0.0259(12) 0.0301(13) 0.0291(13) 0.0142(11) 0.0023(10) 0.0043(10)
C22 0.0368(15) 0.0269(13) 0.0295(14) 0.0148(12) 0.0004(11) 0.0016(11)
C23 0.0472(17) 0.0340(15) 0.0347(15) 0.0189(13) -0.0041(13) -0.0031(12)
C24 0.044(2) 0.054(2) 0.098(3) 0.0283(19) 0.005(2) -0.017(2)
C25 0.054(2) 0.057(2) 0.128(4) 0.035(2) -0.020(2) -0.024(3)
C26 0.0382(17) 0.0283(14) 0.0423(16) 0.0129(13) -0.0006(13) 0.0012(12)
C27 0.0423(18) 0.050(2) 0.063(2) 0.0170(16) 0.0002(16) -0.0045(17)
C28 0.047(2) 0.062(3) 0.075(3) 0.020(2) 0.001(2) 0.001(2)
C29 0.083(4) 0.073(3) 0.108(4) 0.031(3) -0.020(3) -0.009(3)
C30 0.047(3) 0.106(5) 0.155(6) 0.002(3) -0.006(3) -0.003(4)
C31 0.0245(13) 0.0331(14) 0.0359(15) 0.0154(12) 0.0066(11) 0.0090(12)
C32 0.0444(17) 0.0512(18) 0.0300(14) 0.0331(15) 0.0089(12) 0.0095(12)
C33 0.0497(19) 0.055(2) 0.0458(18) 0.0350(17) 0.0115(15) 0.0190(15)
C34 0.0433(18) 0.0334(16) 0.064(2) 0.0196(15) 0.0083(16) 0.0113(15)
C35 0.0287(14) 0.0336(15) 0.0504(18) 0.0147(12) 0.0007(13) 0.0032(13)
C36 0.0341(15) 0.0495(18) 0.0445(18) 0.0195(14) 0.0062(13) 0.0074(14)
C37 0.0321(17) 0.060(2) 0.053(2) 0.0164(16) -0.0032(15) -0.0116(17)
C38 0.0429(19) 0.083(3) 0.049(2) 0.040(2) -0.0034(15) 0.0075(19)
C39 0.0455(19) 0.061(2) 0.057(2) 0.0386(18) 0.0080(16) 0.0033(17)
C40 0.0411(16) 0.0527(19) 0.0407(16) 0.0281(15) 0.0050(13) -0.0018(14)

loop_
_atom_type_symbol
_atom_type_description
_atom_type_scat_dispersion_real
_atom_type_scat_dispersion_imag
_atom_type_scat_source
C C 0.0033 0.0016 'International Tables Vol C Tables 4.2.6.8 and 6.1.1.4'
H H 0.0000 0.0000 'International Tables Vol C Tables 4.2.6.8 and 6.1.1.4'
N N 0.0061 0.0033 'International Tables Vol C Tables 4.2.6.8 and 6.1.1.4'
O O 0.0106 0.0060 'International Tables Vol C Tables 4.2.6.8 and 6.1.1.4'
Fe Fe 0.3463 0.8444 'International Tables Vol C Tables 4.2.6.8 and 6.1.1.4'

loop_
_geom_angle_atom_site_label_1
_geom_angle_atom_site_label_2
_geom_angle_atom_site_label_3
_geom_angle
C11 Fe1 C12 41.07(11)
C11 Fe1 C16 107.23(12)
C12 Fe1 C16 125.17(14)
C11 Fe1 C17 119.02(14)
C12 Fe1 C17 106.59(16)
C16 Fe1 C17 40.33(18)
C11 Fe1 C20 125.27(14)
C12 Fe1 C20 162.54(13)
C16 Fe1 C20 40.57(16)
C17 Fe1 C20 68.62(19)
C11 Fe1 C15 41.03(11)
C12 Fe1 C15 68.92(12)
C16 Fe1 C15 120.42(15)
C17 Fe1 C15 154.42(14)
C20 Fe1 C15 107.72(15)
C11 Fe1 C19 164.25(17)
C12 Fe1 C19 153.80(15)
C16 Fe1 C19 68.46(15)
C17 Fe1 C19 68.21(19)
C20 Fe1 C19 41.70(15)
C15 Fe1 C19 126.91(17)
C11 Fe1 C18 154.17(17)
C12 Fe1 C18 119.23(16)
C16 Fe1 C18 68.38(16)
C17 Fe1 C18 41.07(16)
C20 Fe1 C18 68.95(18)
C15 Fe1 C18 163.34(16)
C19 Fe1 C18 39.95(18)
C11 Fe1 C13 68.56(11)
C12 Fe1 C13 40.59(11)
C16 Fe1 C13 162.41(16)
C17 Fe1 C13 125.48(17)
C20 Fe1 C13 155.67(14)
C15 Fe1 C13 68.39(12)
C19 Fe1 C13 120.16(14)
C18 Fe1 C13 107.52(15)
C11 Fe1 C14 68.76(12)
C12 Fe1 C14 68.47(12)
C16 Fe1 C14 155.75(16)
C17 Fe1 C14 162.90(16)
C20 Fe1 C14 120.95(16)
C15 Fe1 C14 40.83(13)
C19 Fe1 C14 108.55(15)
C18 Fe1 C14 125.77(15)
C13 Fe1 C14 40.36(13)
C3 O3 C4 114.3(3)
C8 O5 C9 116.3(3)
C1 N1 C2 123.3(2)
C1 N1 H1N 118.3
C2 N1 H1N 118.3
O1 C1 N1 123.2(2)
O1 C1 C11 120.3(2)
N1 C1 C11 116.5(2)
N1 C2 C6 111.3(2)
N1 C2 C3 109.4(2)
C6 C2 C3 109.6(2)
N1 C2 H2 108.8
C6 C2 H2 108.8
C3 C2 H2 108.8
O2 C3 O3 126.0(3)
O2 C3 C2 123.8(3)
O3 C3 C2 110.3(3)
C5 C4 O3 108.5(4)
C5 C4 H4A 110.0
O3 C4 H4A 110.0
C5 C4 H4B 110.0
O3 C4 H4B 110.0
H4A C4 H4B 108.4
C4 C5 H5A 109.5
C4 C5 H5B 109.5
H5A C5 H5B 109.5
C4 C5 H5C 109.5
H5A C5 H5C 109.5
H5B C5 H5C 109.5
C7 C6 C2 112.9(2)
C7 C6 H6A 109.0
C2 C6 H6A 109.0
C7 C6 H6B 109.0
C2 C6 H6B 109.0
H6A C6 H6B 107.8
C8 C7 C6 112.9(3)
C8 C7 H7A 109.0
C6 C7 H7A 109.0
C8 C7 H7B 109.0
C6 C7 H7B 109.0
H7A C7 H7B 107.8
O4 C8 O5 123.4(3)
O4 C8 C7 123.5(3)
O5 C8 C7 113.1(3)
C10 C9 O5 110.7(5)
C10 C9 H9A 109.5
O5 C9 H9A 109.5
C10 C9 H9B 109.5
O5 C9 H9B 109.5
H9A C9 H9B 108.1
C9 C10 H10A 109.5
C9 C10 H10B 109.5
H10A C10 H10B 109.5
C9 C10 H10C 109.5
H10A C10 H10C 109.5
H10B C10 H10C 109.5
C12 C11 C15 108.2(2)
C12 C11 C1 128.5(2)
C15 C11 C1 123.1(3)
C12 C11 Fe1 69.82(15)
C15 C11 Fe1 70.30(16)
C1 C11 Fe1 121.23(18)
C13 C12 C11 108.0(3)
C13 C12 Fe1 70.66(16)
C11 C12 Fe1 69.11(15)
C13 C12 H12 126.0
C11 C12 H12 126.0
Fe1 C12 H12 126.0
C12 C13 C14 108.4(3)
C12 C13 Fe1 68.75(16)
C14 C13 Fe1 69.87(17)
C12 C13 H13 125.8
C14 C13 H13 125.8
Fe1 C13 H13 125.8
C13 C14 C15 107.9(3)
C13 C14 Fe1 69.77(17)
C15 C14 Fe1 69.05(17)
C13 C14 H14 126.0
C15 C14 H14 126.0
Fe1 C14 H14 126.0
C11 C15 C14 107.6(3)
C11 C15 Fe1 68.66(16)
C14 C15 Fe1 70.12(18)
C11 C15 H15 126.2
C14 C15 H15 126.2
Fe1 C15 H15 126.2
C17 C16 C20 109.4(3)
C17 C16 Fe1 69.9(2)
C20 C16 Fe1 69.92(19)
C17 C16 H16 125.3
C20 C16 H16 125.3
Fe1 C16 H16 125.3
C16 C17 C18 107.9(4)
C16 C17 Fe1 69.7(2)
C18 C17 Fe1 69.8(2)
C16 C17 H17 126.0
C18 C17 H17 126.0
Fe1 C17 H17 126.0
C19 C18 C17 107.9(4)
C19 C18 Fe1 69.9(2)
C17 C18 Fe1 69.1(2)
C19 C18 H18 126.0
C17 C18 H18 126.0
Fe1 C18 H18 126.0
C18 C19 C20 108.5(4)
C18 C19 Fe1 70.2(2)
C20 C19 Fe1 69.07(19)
C18 C19 H19 125.7
C20 C19 H19 125.7
Fe1 C19 H19 125.7
C16 C20 C19 106.3(4)
C16 C20 Fe1 69.5(2)
C19 C20 Fe1 69.2(2)
C16 C20 H20 126.8
C19 C20 H20 126.8
Fe1 C20 H20 126.8
C31 Fe2 C32 41.43(11)
C31 Fe2 C35 40.96(12)
C32 Fe2 C35 69.10(13)
C31 Fe2 C38 156.26(14)
C32 Fe2 C38 120.42(14)
C35 Fe2 C38 161.39(15)
C31 Fe2 C33 68.56(11)
C32 Fe2 C33 40.47(12)
C35 Fe2 C33 68.24(13)
C38 Fe2 C33 107.68(15)
C31 Fe2 C36 107.80(12)
C32 Fe2 C36 125.68(13)
C35 Fe2 C36 120.90(13)
C38 Fe2 C36 68.42(15)
C33 Fe2 C36 162.66(14)
C31 Fe2 C40 125.02(12)
C32 Fe2 C40 162.82(12)
C35 Fe2 C40 107.34(13)
C38 Fe2 C40 68.34(14)
C33 Fe2 C40 155.33(13)
C36 Fe2 C40 40.61(13)
C31 Fe2 C39 162.05(14)
C32 Fe2 C39 155.01(13)
C35 Fe2 C39 124.68(14)
C38 Fe2 C39 40.36(15)
C33 Fe2 C39 120.38(14)
C36 Fe2 C39 68.36(14)
C40 Fe2 C39 40.76(13)
C31 Fe2 C37 121.18(14)
C32 Fe2 C37 107.88(14)
C35 Fe2 C37 156.32(14)
C38 Fe2 C37 40.68(15)
C33 Fe2 C37 125.59(15)
C36 Fe2 C37 40.59(14)
C40 Fe2 C37 68.24(14)
C39 Fe2 C37 68.12(16)
C31 Fe2 C34 68.69(12)
C32 Fe2 C34 68.72(14)
C35 Fe2 C34 40.52(13)
C38 Fe2 C34 124.66(15)
C33 Fe2 C34 40.62(15)
C36 Fe2 C34 155.50(14)
C40 Fe2 C34 120.20(14)
C39 Fe2 C34 107.10(14)
C37 Fe2 C34 162.11(15)
C23 O8 C24 116.8(3)
C28 O10 C29 116.3(4)
C21 N2 C22 123.6(2)
C21 N2 H2N 118.2
C22 N2 H2N 118.2
O6 C21 N2 123.3(2)
O6 C21 C31 120.2(3)
N2 C21 C31 116.5(2)
N2 C22 C23 109.5(2)
N2 C22 C26 109.8(2)
C23 C22 C26 110.2(2)
N2 C22 H22 109.1
C23 C22 H22 109.1
C26 C22 H22 109.1
O7 C23 O8 122.9(4)
O7 C23 C22 124.6(3)
O8 C23 C22 112.5(3)
O8 C24 C25 108.9(4)
O8 C24 H24A 109.9
C25 C24 H24A 109.9
O8 C24 H24B 109.9
C25 C24 H24B 109.9
H24A C24 H24B 108.3
C24 C25 H25A 109.5
C24 C25 H25B 109.5
H25A C25 H25B 109.5
C24 C25 H25C 109.5
H25A C25 H25C 109.5
H25B C25 H25C 109.5
C27 C26 C22 112.1(3)
C27 C26 H26A 109.2
C22 C26 H26A 109.2
C27 C26 H26B 109.2
C22 C26 H26B 109.2
H26A C26 H26B 107.9
C28 C27 C26 116.4(3)
C28 C27 H27A 108.2
C26 C27 H27A 108.2
C28 C27 H27B 108.2
C26 C27 H27B 108.2
H27A C27 H27B 107.3
O9 C28 O10 120.7(5)
O9 C28 C27 126.4(5)
O10 C28 C27 112.7(4)
O10 C29 C30 111.3(5)
O10 C29 H29A 109.4
C30 C29 H29A 109.4
O10 C29 H29B 109.4
C30 C29 H29B 109.4
H29A C29 H29B 108.0
C29 C30 H30A 109.5
C29 C30 H30B 109.5
H30A C30 H30B 109.5
C29 C30 H30C 109.5
H30A C30 H30C 109.5
H30B C30 H30C 109.5
C35 C31 C32 107.8(3)
C35 C31 C21 124.2(3)
C32 C31 C21 127.9(3)
C35 C31 Fe2 70.14(16)
C32 C31 Fe2 69.46(16)
C21 C31 Fe2 123.04(18)
C33 C32 C31 107.4(3)
C33 C32 Fe2 70.26(18)
C31 C32 Fe2 69.12(16)
C33 C32 H32 126.3
C31 C32 H32 126.3
Fe2 C32 H32 126.3
C32 C33 C34 109.2(3)
C32 C33 Fe2 69.27(17)
C34 C33 Fe2 70.44(19)
C32 C33 H33 125.4
C34 C33 H33 125.4
Fe2 C33 H33 125.4
C35 C34 C33 107.2(3)
C35 C34 Fe2 68.95(17)
C33 C34 Fe2 68.93(19)
C35 C34 H34 126.4
C33 C34 H34 126.4
Fe2 C34 H34 126.4
C34 C35 C31 108.4(3)
C34 C35 Fe2 70.53(18)
C31 C35 Fe2 68.90(16)
C34 C35 H35 125.8
C31 C35 H35 125.8
Fe2 C35 H35 125.8
C40 C36 C37 108.0(3)
C40 C36 Fe2 69.72(18)
C37 C36 Fe2 70.0(2)
C40 C36 H36 126.0
C37 C36 H36 126.0
Fe2 C36 H36 126.0
C36 C37 C38 107.7(3)
C36 C37 Fe2 69.42(19)
C38 C37 Fe2 69.1(2)
C36 C37 H37 126.1
C38 C37 H37 126.1
Fe2 C37 H37 126.1
C39 C38 C37 108.4(3)
C39 C38 Fe2 70.1(2)
C37 C38 Fe2 70.22(19)
C39 C38 H38 125.8
C37 C38 H38 125.8
Fe2 C38 H38 125.8
C38 C39 C40 108.1(3)
C38 C39 Fe2 69.51(19)
C40 C39 Fe2 69.61(17)
C38 C39 H39 126.0
C40 C39 H39 126.0
Fe2 C39 H39 126.0
C36 C40 C39 107.8(3)
C36 C40 Fe2 69.67(18)
C39 C40 Fe2 69.63(18)
C36 C40 H40 126.1
C39 C40 H40 126.1
Fe2 C40 H40 126.1

loop_
_geom_bond_atom_site_label_1
_geom_bond_atom_site_label_2
_geom_bond_site_symmetry_2
_geom_bond_distance
_geom_bond_publ_flag
Fe1 C11 . 2.018(3) ?
Fe1 C12 . 2.027(3) ?
Fe1 C16 . 2.032(3) ?
Fe1 C17 . 2.035(4) ?
Fe1 C20 . 2.038(3) ?
Fe1 C15 . 2.039(3) ?
Fe1 C19 . 2.040(3) ?
Fe1 C18 . 2.043(4) ?
Fe1 C13 . 2.052(3) ?
Fe1 C14 . 2.053(3) ?
O1 C1 . 1.234(3) ?
O2 C3 . 1.183(4) ?
O3 C3 . 1.333(4) ?
O3 C4 . 1.475(4) ?
O4 C8 . 1.201(4) ?
O5 C8 . 1.302(4) ?
O5 C9 . 1.507(5) ?
N1 C1 . 1.334(4) ?
N1 C2 . 1.444(4) ?
N1 H1N . 0.8800 ?
C1 C11 . 1.481(4) ?
C2 C6 . 1.532(4) ?
C2 C3 . 1.542(4) ?
C2 H2 . 1.0000 ?
C4 C5 . 1.436(6) ?
C4 H4A . 0.9900 ?
C4 H4B . 0.9900 ?
C5 H5A . 0.9800 ?
C5 H5B . 0.9800 ?
C5 H5C . 0.9800 ?
C6 C7 . 1.517(4) ?
C6 H6A . 0.9900 ?
C6 H6B . 0.9900 ?
C7 C8 . 1.493(4) ?
C7 H7A . 0.9900 ?
C7 H7B . 0.9900 ?
C9 C10 . 1.471(8) ?
C9 H9A . 0.9900 ?
C9 H9B . 0.9900 ?
C10 H10A . 0.9800 ?
C10 H10B . 0.9800 ?
C10 H10C . 0.9800 ?
C11 C12 . 1.419(4) ?
C11 C15 . 1.422(4) ?
C12 C13 . 1.415(4) ?
C12 H12 . 1.0000 ?
C13 C14 . 1.416(5) ?
C13 H13 . 1.0000 ?
C14 C15 . 1.428(5) ?
C14 H14 . 1.0000 ?
C15 H15 . 1.0000 ?
C16 C17 . 1.402(6) ?
C16 C20 . 1.411(6) ?
C16 H16 . 1.0000 ?
C17 C18 . 1.431(6) ?
C17 H17 . 1.0000 ?
C18 C19 . 1.395(6) ?
C18 H18 . 1.0000 ?
C19 C20 . 1.451(5) ?
C19 H19 . 1.0000 ?
C20 H20 . 1.0000 ?
Fe2 C31 . 2.017(3) ?
Fe2 C32 . 2.021(3) ?
Fe2 C35 . 2.033(3) ?
Fe2 C38 . 2.034(3) ?
Fe2 C33 . 2.034(3) ?
Fe2 C36 . 2.041(3) ?
Fe2 C40 . 2.041(3) ?
Fe2 C39 . 2.042(3) ?
Fe2 C37 . 2.048(4) ?
Fe2 C34 . 2.054(3) ?
O6 C21 . 1.227(3) ?
O7 C23 . 1.196(4) ?
O8 C23 . 1.345(4) ?
O8 C24 . 1.451(4) ?
O9 C28 . 1.176(6) ?
O10 C28 . 1.320(6) ?
O10 C29 . 1.495(5) ?
N2 C21 . 1.334(4) ?
N2 C22 . 1.453(3) ?
N2 H2N . 0.8800 ?
C21 C31 . 1.485(4) ?
C22 C23 . 1.508(5) ?
C22 C26 . 1.539(4) ?
C22 H22 . 1.0000 ?
C24 C25 . 1.479(6) ?
C24 H24A . 0.9900 ?
C24 H24B . 0.9900 ?
C25 H25A . 0.9800 ?
C25 H25B . 0.9800 ?
C25 H25C . 0.9800 ?
C26 C27 . 1.519(5) ?
C26 H26A . 0.9900 ?
C26 H26B . 0.9900 ?
C27 C28 . 1.463(5) ?
C27 H27A . 0.9900 ?
C27 H27B . 0.9900 ?
C29 C30 . 1.498(8) ?
C29 H29A . 0.9900 ?
C29 H29B . 0.9900 ?
C30 H30A . 0.9800 ?
C30 H30B . 0.9800 ?
C30 H30C . 0.9800 ?
C31 C35 . 1.417(4) ?
C31 C32 . 1.428(4) ?
C32 C33 . 1.403(4) ?
C32 H32 . 1.0000 ?
C33 C34 . 1.419(5) ?
C33 H33 . 1.0000 ?
C34 C35 . 1.416(5) ?
C34 H34 . 1.0000 ?
C35 H35 . 1.0000 ?
C36 C40 . 1.417(5) ?
C36 C37 . 1.418(5) ?
C36 H36 . 1.0000 ?
C37 C38 . 1.419(5) ?
C37 H37 . 1.0000 ?
C38 C39 . 1.406(5) ?
C38 H38 . 1.0000 ?
C39 C40 . 1.422(5) ?
C39 H39 . 1.0000 ?
C40 H40 . 1.0000 ?

loop_
_geom_hbond_atom_site_label_D
_geom_hbond_atom_site_label_H
_geom_hbond_atom_site_label_A
_geom_hbond_site_symmetry_A
_geom_hbond_distance_DH
_geom_hbond_distance_HA
_geom_hbond_distance_DA
_geom_hbond_angle_DHA
_geom_hbond_publ_flag
N1 H1N O6 3_565 0.88 1.97 2.822(3) 163 yes
N2 H2N O1 . 0.88 2.01 2.861(3) 162 yes

loop_
_geom_torsion_atom_site_label_1
_geom_torsion_atom_site_label_2
_geom_torsion_atom_site_label_3
_geom_torsion_atom_site_label_4
_geom_torsion
C2 N1 C1 O1 -2.5(4)
C2 N1 C1 C11 178.5(2)
C1 N1 C2 C6 144.9(3)
C1 N1 C2 C3 -93.9(3)
C4 O3 C3 O2 -1.6(5)
C4 O3 C3 C2 178.4(3)
N1 C2 C3 O2 -3.2(4)
C6 C2 C3 O2 119.0(4)
N1 C2 C3 O3 176.8(3)
C6 C2 C3 O3 -60.9(3)
C3 O3 C4 C5 170.4(4)
N1 C2 C6 C7 -52.6(3)
C3 C2 C6 C7 -173.7(3)
C2 C6 C7 C8 -160.6(3)
C9 O5 C8 O4 4.1(6)
C9 O5 C8 C7 -177.1(4)
C6 C7 C8 O4 29.0(5)
C6 C7 C8 O5 -149.8(3)
C8 O5 C9 C10 -82.9(6)
O1 C1 C11 C12 177.3(3)
N1 C1 C11 C12 -3.7(4)
O1 C1 C11 C15 -9.0(4)
N1 C1 C11 C15 170.1(3)
O1 C1 C11 Fe1 -94.7(3)
N1 C1 C11 Fe1 84.4(3)
C16 Fe1 C11 C12 124.2(2)
C17 Fe1 C11 C12 82.0(2)
C20 Fe1 C11 C12 165.2(2)
C15 Fe1 C11 C12 -119.0(2)
C19 Fe1 C11 C12 -164.3(5)
C18 Fe1 C11 C12 48.3(4)
C13 Fe1 C11 C12 -37.70(17)
C14 Fe1 C11 C12 -81.18(18)
C12 Fe1 C11 C15 119.0(2)
C16 Fe1 C11 C15 -116.8(2)
C17 Fe1 C11 C15 -159.0(2)
C20 Fe1 C11 C15 -75.8(2)
C19 Fe1 C11 C15 -45.3(6)
C18 Fe1 C11 C15 167.3(3)
C13 Fe1 C11 C15 81.29(19)
C14 Fe1 C11 C15 37.82(19)
C12 Fe1 C11 C1 -123.5(3)
C16 Fe1 C11 C1 0.7(3)
C17 Fe1 C11 C1 -41.5(3)
C20 Fe1 C11 C1 41.7(3)
C15 Fe1 C11 C1 117.5(3)
C19 Fe1 C11 C1 72.2(6)
C18 Fe1 C11 C1 -75.2(4)
C13 Fe1 C11 C1 -161.2(3)
C14 Fe1 C11 C1 155.3(3)
C15 C11 C12 C13 0.1(3)
C1 C11 C12 C13 174.7(3)
Fe1 C11 C12 C13 60.23(19)
C15 C11 C12 Fe1 -60.09(19)
C1 C11 C12 Fe1 114.4(3)
C11 Fe1 C12 C13 -119.0(2)
C16 Fe1 C12 C13 165.9(2)
C17 Fe1 C12 C13 125.7(2)
C20 Fe1 C12 C13 -163.0(5)
C15 Fe1 C12 C13 -80.98(19)
C19 Fe1 C12 C13 51.4(4)
C18 Fe1 C12 C13 82.9(2)
C14 Fe1 C12 C13 -37.01(19)
C16 Fe1 C12 C11 -75.1(2)
C17 Fe1 C12 C11 -115.38(19)
C20 Fe1 C12 C11 -44.1(6)
C15 Fe1 C12 C11 37.98(16)
C19 Fe1 C12 C11 170.4(3)
C18 Fe1 C12 C11 -158.10(19)
C13 Fe1 C12 C11 119.0(2)
C14 Fe1 C12 C11 81.95(18)
C11 C12 C13 C14 -0.5(3)
Fe1 C12 C13 C14 58.8(2)
C11 C12 C13 Fe1 -59.25(19)
C11 Fe1 C13 C12 38.14(17)
C16 Fe1 C13 C12 -41.2(5)
C17 Fe1 C13 C12 -73.0(2)
C20 Fe1 C13 C12 167.7(3)
C15 Fe1 C13 C12 82.41(18)
C19 Fe1 C13 C12 -156.5(2)
C18 Fe1 C13 C12 -114.7(2)
C14 Fe1 C13 C12 120.2(3)
C11 Fe1 C13 C14 -82.02(19)
C12 Fe1 C13 C14 -120.2(3)
C16 Fe1 C13 C14 -161.3(4)
C17 Fe1 C13 C14 166.9(2)
C20 Fe1 C13 C14 47.6(4)
C15 Fe1 C13 C14 -37.75(18)
C19 Fe1 C13 C14 83.4(3)
C18 Fe1 C13 C14 125.1(2)
C12 C13 C14 C15 0.6(3)
Fe1 C13 C14 C15 58.7(2)
C12 C13 C14 Fe1 -58.1(2)
C11 Fe1 C14 C13 81.47(18)
C12 Fe1 C14 C13 37.21(17)
C16 Fe1 C14 C13 166.4(3)
C17 Fe1 C14 C13 -39.0(6)
C20 Fe1 C14 C13 -159.23(19)
C15 Fe1 C14 C13 119.5(2)
C19 Fe1 C14 C13 -115.0(2)
C18 Fe1 C14 C13 -74.1(3)
C11 Fe1 C14 C15 -38.00(18)
C12 Fe1 C14 C15 -82.26(18)
C16 Fe1 C14 C15 46.9(4)
C17 Fe1 C14 C15 -158.5(5)
C20 Fe1 C14 C15 81.3(2)
C19 Fe1 C14 C15 125.5(2)
C18 Fe1 C14 C15 166.5(2)
C13 Fe1 C14 C15 -119.5(2)
C12 C11 C15 C14 0.2(3)
C1 C11 C15 C14 -174.6(2)
Fe1 C11 C15 C14 -59.6(2)
C12 C11 C15 Fe1 59.78(19)
C1 C11 C15 Fe1 -115.1(3)
C13 C14 C15 C11 -0.5(3)
Fe1 C14 C15 C11 58.6(2)
C13 C14 C15 Fe1 -59.1(2)
C12 Fe1 C15 C11 -38.01(17)
C16 Fe1 C15 C11 81.3(2)
C17 Fe1 C15 C11 46.5(4)
C20 Fe1 C15 C11 123.80(19)
C19 Fe1 C15 C11 166.04(19)
C18 Fe1 C15 C11 -160.5(5)
C13 Fe1 C15 C11 -81.73(18)
C14 Fe1 C15 C11 -119.1(3)
C11 Fe1 C15 C14 119.1(3)
C12 Fe1 C15 C14 81.05(19)
C16 Fe1 C15 C14 -159.6(2)
C17 Fe1 C15 C14 165.5(4)
C20 Fe1 C15 C14 -117.1(2)
C19 Fe1 C15 C14 -74.9(2)
C18 Fe1 C15 C14 -41.5(6)
C13 Fe1 C15 C14 37.33(18)
C11 Fe1 C16 C17 -114.8(2)
C12 Fe1 C16 C17 -73.1(3)
C20 Fe1 C16 C17 120.6(3)
C15 Fe1 C16 C17 -157.6(2)
C19 Fe1 C16 C17 81.3(3)
C18 Fe1 C16 C17 38.2(3)
C13 Fe1 C16 C17 -41.5(6)
C14 Fe1 C16 C17 168.8(3)
C11 Fe1 C16 C20 124.6(2)
C12 Fe1 C16 C20 166.2(2)
C17 Fe1 C16 C20 -120.6(3)
C15 Fe1 C16 C20 81.8(3)
C19 Fe1 C16 C20 -39.4(3)
C18 Fe1 C16 C20 -82.5(3)
C13 Fe1 C16 C20 -162.2(4)
C14 Fe1 C16 C20 48.1(4)
C20 C16 C17 C18 -0.6(4)
Fe1 C16 C17 C18 -59.6(3)
C20 C16 C17 Fe1 58.9(2)
C11 Fe1 C17 C16 82.5(3)
C12 Fe1 C17 C16 125.3(2)
C20 Fe1 C17 C16 -36.9(2)
C15 Fe1 C17 C16 49.6(5)
C19 Fe1 C17 C16 -81.9(3)
C18 Fe1 C17 C16 -119.0(4)
C13 Fe1 C17 C16 165.8(2)
C14 Fe1 C17 C16 -164.2(4)
C11 Fe1 C17 C18 -158.5(2)
C12 Fe1 C17 C18 -115.7(3)
C16 Fe1 C17 C18 119.0(4)
C20 Fe1 C17 C18 82.1(3)
C15 Fe1 C17 C18 168.6(3)
C19 Fe1 C17 C18 37.1(3)
C13 Fe1 C17 C18 -75.2(3)
C14 Fe1 C17 C18 -45.2(7)
C16 C17 C18 C19 0.2(4)
Fe1 C17 C18 C19 -59.4(3)
C16 C17 C18 Fe1 59.6(2)
C11 Fe1 C18 C19 166.8(3)
C12 Fe1 C18 C19 -158.9(2)
C16 Fe1 C18 C19 81.8(3)
C17 Fe1 C18 C19 119.3(4)
C20 Fe1 C18 C19 38.1(2)
C15 Fe1 C18 C19 -43.3(6)
C13 Fe1 C18 C19 -116.3(2)
C14 Fe1 C18 C19 -75.6(3)
C11 Fe1 C18 C17 47.5(5)
C12 Fe1 C18 C17 81.7(3)
C16 Fe1 C18 C17 -37.5(3)
C20 Fe1 C18 C17 -81.2(3)
C15 Fe1 C18 C17 -162.6(5)
C19 Fe1 C18 C17 -119.3(4)
C13 Fe1 C18 C17 124.3(3)
C14 Fe1 C18 C17 165.1(2)
C17 C18 C19 C20 0.3(4)
Fe1 C18 C19 C20 -58.6(2)
C17 C18 C19 Fe1 58.9(3)
C11 Fe1 C19 C18 -158.6(5)
C12 Fe1 C19 C18 45.3(4)
C16 Fe1 C19 C18 -81.6(3)
C17 Fe1 C19 C18 -38.1(2)
C20 Fe1 C19 C18 -120.0(4)
C15 Fe1 C19 C18 165.8(2)
C13 Fe1 C19 C18 81.3(3)
C14 Fe1 C19 C18 124.0(2)
C11 Fe1 C19 C20 -38.6(7)
C12 Fe1 C19 C20 165.2(3)
C16 Fe1 C19 C20 38.3(3)
C17 Fe1 C19 C20 81.9(3)
C15 Fe1 C19 C20 -74.3(3)
C18 Fe1 C19 C20 120.0(4)
C13 Fe1 C19 C20 -158.8(2)
C14 Fe1 C19 C20 -116.0(3)
C17 C16 C20 C19 0.8(4)
Fe1 C16 C20 C19 59.8(2)
C17 C16 C20 Fe1 -58.9(2)
C18 C19 C20 C16 -0.7(4)
Fe1 C19 C20 C16 -59.9(2)
C18 C19 C20 Fe1 59.3(3)
C11 Fe1 C20 C16 -74.4(3)
C12 Fe1 C20 C16 -40.4(6)
C17 Fe1 C20 C16 36.7(2)
C15 Fe1 C20 C16 -116.4(2)
C19 Fe1 C20 C16 117.5(4)
C18 Fe1 C20 C16 80.9(3)
C13 Fe1 C20 C16 167.0(3)
C14 Fe1 C20 C16 -159.1(2)
C11 Fe1 C20 C19 168.0(2)
C12 Fe1 C20 C19 -157.9(5)
C16 Fe1 C20 C19 -117.5(4)
C17 Fe1 C20 C19 -80.8(3)
C15 Fe1 C20 C19 126.1(3)
C18 Fe1 C20 C19 -36.6(3)
C13 Fe1 C20 C19 49.5(5)
C14 Fe1 C20 C19 83.4(3)
C22 N2 C21 O6 -3.9(4)
C22 N2 C21 C31 175.7(2)
C21 N2 C22 C23 -95.3(3)
C21 N2 C22 C26 143.6(3)
C24 O8 C23 O7 0.8(5)
C24 O8 C23 C22 -179.1(3)
N2 C22 C23 O7 -11.5(5)
C26 C22 C23 O7 109.4(4)
N2 C22 C23 O8 168.3(2)
C26 C22 C23 O8 -70.8(3)
C23 O8 C24 C25 163.0(3)
N2 C22 C26 C27 -62.1(3)
C23 C22 C26 C27 177.2(3)
C22 C26 C27 C28 161.9(3)
C29 O10 C28 O9 -6.3(8)
C29 O10 C28 C27 179.4(4)
C26 C27 C28 O9 -129.6(6)
C26 C27 C28 O10 44.3(5)
C28 O10 C29 C30 -85.1(6)
O6 C21 C31 C35 -2.5(4)
N2 C21 C31 C35 177.9(3)
O6 C21 C31 C32 -178.3(3)
N2 C21 C31 C32 2.1(4)
O6 C21 C31 Fe2 -89.7(3)
N2 C21 C31 Fe2 90.7(3)
C32 Fe2 C31 C35 118.9(2)
C38 Fe2 C31 C35 166.3(3)
C33 Fe2 C31 C35 81.1(2)
C36 Fe2 C31 C35 -116.93(19)
C40 Fe2 C31 C35 -75.4(2)
C39 Fe2 C31 C35 -42.3(5)
C37 Fe2 C31 C35 -159.36(19)
C34 Fe2 C31 C35 37.31(19)
C35 Fe2 C31 C32 -118.9(2)
C38 Fe2 C31 C32 47.5(4)
C33 Fe2 C31 C32 -37.79(19)
C36 Fe2 C31 C32 124.20(19)
C40 Fe2 C31 C32 165.72(18)
C39 Fe2 C31 C32 -161.2(4)
C37 Fe2 C31 C32 81.8(2)
C34 Fe2 C31 C32 -81.6(2)
C32 Fe2 C31 C21 -122.6(3)
C35 Fe2 C31 C21 118.5(3)
C38 Fe2 C31 C21 -75.2(4)
C33 Fe2 C31 C21 -160.4(3)
C36 Fe2 C31 C21 1.6(3)
C40 Fe2 C31 C21 43.1(3)
C39 Fe2 C31 C21 76.2(5)
C37 Fe2 C31 C21 -40.9(3)
C34 Fe2 C31 C21 155.8(3)
C35 C31 C32 C33 0.2(3)
C21 C31 C32 C33 176.6(3)
Fe2 C31 C32 C33 60.1(2)
C35 C31 C32 Fe2 -59.90(19)
C21 C31 C32 Fe2 116.5(3)
C31 Fe2 C32 C33 -118.5(3)
C35 Fe2 C32 C33 -80.6(2)
C38 Fe2 C32 C33 81.6(2)
C36 Fe2 C32 C33 165.7(2)
C40 Fe2 C32 C33 -161.6(4)
C39 Fe2 C32 C33 47.9(4)
C37 Fe2 C32 C33 124.3(2)
C34 Fe2 C32 C33 -37.0(2)
C35 Fe2 C32 C31 37.91(17)
C38 Fe2 C32 C31 -159.88(19)
C33 Fe2 C32 C31 118.5(3)
C36 Fe2 C32 C31 -75.8(2)
C40 Fe2 C32 C31 -43.1(5)
C39 Fe2 C32 C31 166.4(3)
C37 Fe2 C32 C31 -117.2(2)
C34 Fe2 C32 C31 81.49(19)
C31 C32 C33 C34 -0.1(4)
Fe2 C32 C33 C34 59.3(2)
C31 C32 C33 Fe2 -59.38(19)
C31 Fe2 C33 C32 38.66(19)
C35 Fe2 C33 C32 82.9(2)
C38 Fe2 C33 C32 -116.4(2)
C36 Fe2 C33 C32 -42.4(5)
C40 Fe2 C33 C32 167.1(3)
C39 Fe2 C33 C32 -158.7(2)
C37 Fe2 C33 C32 -75.1(2)
C34 Fe2 C33 C32 120.5(3)
C31 Fe2 C33 C34 -81.9(2)
C32 Fe2 C33 C34 -120.5(3)
C35 Fe2 C33 C34 -37.64(19)
C38 Fe2 C33 C34 123.0(2)
C36 Fe2 C33 C34 -162.9(4)
C40 Fe2 C33 C34 46.6(4)
C39 Fe2 C33 C34 80.8(2)
C37 Fe2 C33 C34 164.4(2)
C32 C33 C34 C35 0.0(4)
Fe2 C33 C34 C35 58.5(2)
C32 C33 C34 Fe2 -58.6(2)
C31 Fe2 C34 C35 -37.70(19)
C32 Fe2 C34 C35 -82.3(2)
C38 Fe2 C34 C35 164.6(2)
C33 Fe2 C34 C35 -119.2(3)
C36 Fe2 C34 C35 48.6(4)
C40 Fe2 C34 C35 81.4(2)
C39 Fe2 C34 C35 123.8(2)
C37 Fe2 C34 C35 -164.6(4)
C31 Fe2 C34 C33 81.5(2)
C32 Fe2 C34 C33 36.87(18)
C35 Fe2 C34 C33 119.2(3)
C38 Fe2 C34 C33 -76.2(2)
C36 Fe2 C34 C33 167.8(3)
C40 Fe2 C34 C33 -159.46(18)
C39 Fe2 C34 C33 -117.0(2)
C37 Fe2 C34 C33 -45.4(5)
C33 C34 C35 C31 0.2(3)
Fe2 C34 C35 C31 58.7(2)
C33 C34 C35 Fe2 -58.5(2)
C32 C31 C35 C34 -0.2(3)
C21 C31 C35 C34 -176.8(3)
Fe2 C31 C35 C34 -59.7(2)
C32 C31 C35 Fe2 59.47(19)
C21 C31 C35 Fe2 -117.1(3)
C31 Fe2 C35 C34 119.6(3)
C32 Fe2 C35 C34 81.3(2)
C38 Fe2 C35 C34 -43.0(5)
C33 Fe2 C35 C34 37.7(2)
C36 Fe2 C35 C34 -158.7(2)
C40 Fe2 C35 C34 -116.5(2)
C39 Fe2 C35 C34 -75.0(3)
C37 Fe2 C35 C34 168.3(3)
C32 Fe2 C35 C31 -38.33(17)
C38 Fe2 C35 C31 -162.7(4)
C33 Fe2 C35 C31 -81.91(19)
C36 Fe2 C35 C31 81.6(2)
C40 Fe2 C35 C31 123.87(18)
C39 Fe2 C35 C31 165.38(18)
C37 Fe2 C35 C31 48.7(4)
C34 Fe2 C35 C31 -119.6(3)
C31 Fe2 C36 C40 123.47(19)
C32 Fe2 C36 C40 165.82(18)
C35 Fe2 C36 C40 80.5(2)
C38 Fe2 C36 C40 -81.4(2)
C33 Fe2 C36 C40 -161.6(4)
C39 Fe2 C36 C40 -37.9(2)
C37 Fe2 C36 C40 -119.1(3)
C34 Fe2 C36 C40 45.9(4)
C31 Fe2 C36 C37 -117.5(2)
C32 Fe2 C36 C37 -75.1(3)
C35 Fe2 C36 C37 -160.4(2)
C38 Fe2 C36 C37 37.6(2)
C33 Fe2 C36 C37 -42.5(5)
C40 Fe2 C36 C37 119.1(3)
C39 Fe2 C36 C37 81.2(2)
C34 Fe2 C36 C37 165.0(3)
C40 C36 C37 C38 0.9(4)
Fe2 C36 C37 C38 -58.7(2)
C40 C36 C37 Fe2 59.6(2)
C31 Fe2 C37 C36 81.0(2)
C32 Fe2 C37 C36 124.4(2)
C35 Fe2 C37 C36 45.8(4)
C38 Fe2 C37 C36 -119.4(3)
C33 Fe2 C37 C36 165.66(18)
C40 Fe2 C37 C36 -37.8(2)
C39 Fe2 C37 C36 -81.8(2)
C34 Fe2 C37 C36 -159.6(4)
C31 Fe2 C37 C38 -159.6(2)
C32 Fe2 C37 C38 -116.2(2)
C35 Fe2 C37 C38 165.2(3)
C33 Fe2 C37 C38 -74.9(3)
C36 Fe2 C37 C38 119.4(3)
C40 Fe2 C37 C38 81.6(2)
C39 Fe2 C37 C38 37.6(2)
C34 Fe2 C37 C38 -40.1(6)
C36 C37 C38 C39 -1.1(4)
Fe2 C37 C38 C39 -60.0(3)
C36 C37 C38 Fe2 58.9(2)
C31 Fe2 C38 C39 166.8(3)
C32 Fe2 C38 C39 -158.8(2)
C35 Fe2 C38 C39 -42.2(6)
C33 Fe2 C38 C39 -116.4(2)
C36 Fe2 C38 C39 81.5(2)
C40 Fe2 C38 C39 37.7(2)
C37 Fe2 C38 C39 119.1(3)
C34 Fe2 C38 C39 -74.8(3)
C31 Fe2 C38 C37 47.7(4)
C32 Fe2 C38 C37 82.1(2)
C35 Fe2 C38 C37 -161.3(4)
C33 Fe2 C38 C37 124.5(2)
C36 Fe2 C38 C37 -37.5(2)
C40 Fe2 C38 C37 -81.4(2)
C39 Fe2 C38 C37 -119.1(3)
C34 Fe2 C38 C37 166.1(2)
C37 C38 C39 C40 0.9(4)
Fe2 C38 C39 C40 -59.1(2)
C37 C38 C39 Fe2 60.0(2)
C31 Fe2 C39 C38 -162.6(4)
C32 Fe2 C39 C38 47.6(4)
C35 Fe2 C39 C38 164.9(2)
C33 Fe2 C39 C38 81.6(3)
C36 Fe2 C39 C38 -81.7(2)
C40 Fe2 C39 C38 -119.5(3)
C37 Fe2 C39 C38 -37.9(2)
C34 Fe2 C39 C38 123.8(2)
C31 Fe2 C39 C40 -43.2(5)
C32 Fe2 C39 C40 167.1(3)
C35 Fe2 C39 C40 -75.7(2)
C38 Fe2 C39 C40 119.5(3)
C33 Fe2 C39 C40 -159.0(2)
C36 Fe2 C39 C40 37.7(2)
C37 Fe2 C39 C40 81.6(2)
C34 Fe2 C39 C40 -116.7(2)
C37 C36 C40 C39 -0.3(4)
Fe2 C36 C40 C39 59.4(2)
C37 C36 C40 Fe2 -59.7(2)
C38 C39 C40 C36 -0.4(4)
Fe2 C39 C40 C36 -59.4(2)
C38 C39 C40 Fe2 59.1(2)
C31 Fe2 C40 C36 -75.9(2)
C32 Fe2 C40 C36 -42.4(5)
C35 Fe2 C40 C36 -117.54(19)
C38 Fe2 C40 C36 81.7(2)
C33 Fe2 C40 C36 167.0(3)
C39 Fe2 C40 C36 119.0(3)
C37 Fe2 C40 C36 37.8(2)
C34 Fe2 C40 C36 -159.83(19)
C31 Fe2 C40 C39 165.1(2)
C32 Fe2 C40 C39 -161.4(4)
C35 Fe2 C40 C39 123.4(2)
C38 Fe2 C40 C39 -37.4(2)
C33 Fe2 C40 C39 47.9(4)
C36 Fe2 C40 C39 -119.0(3)
C37 Fe2 C40 C39 -81.3(2)
C34 Fe2 C40 C39 81.1(2)
